data_7237912
loop_
_publ_author_name
'Zhang, Tingting'
'Gao, Heqi'
'Lv, Anqi'
'Wang, Ziyi'
'Gong, Yongyang'
'Ding, Dan'
'Ma, Huili'
'Zhang, Yongming'
'Yuan, Wang Zhang'

_publ_section_title
;
 Hydrogen bonding boosted the persistent room temperature phosphorescence
 of pure organic compounds for multiple applications
;
_journal_issue 29
_journal_name_full 'Journal of Materials Chemistry C'
_journal_page_first 9095
_journal_paper_doi 10.1039/C9TC02879J
_journal_volume 7
_journal_year 2019
_chemical_formula_moiety 'C19 H13 N O2'
_chemical_formula_sum 'C19 H13 N O2'
_chemical_formula_weight 287.30
_space_group_crystal_system monoclinic
_space_group_IT_number 14
_space_group_name_Hall '-P 2ybc'
_space_group_name_H-M_alt 'P 1 21/c 1'
_atom_sites_solution_hydrogens geom
_audit_creation_method SHELXL-2016/6
_audit_update_record
;
2019-05-13 deposited with the CCDC.	2019-07-02 downloaded from the CCDC.
;
_cell_angle_alpha 90
_cell_angle_beta 94.2040(10)
_cell_angle_gamma 90
_cell_formula_units_Z 4
_cell_length_a 4.02120(10)
_cell_length_b 18.6170(4)
_cell_length_c 20.8228(5)
_cell_measurement_reflns_used 5203
_cell_measurement_temperature 298(2)
_cell_measurement_theta_max 68.11
_cell_measurement_theta_min 3.19
_cell_volume 1554.66(6)
_computing_structure_refinement 'SHELXL-2016/6 (Sheldrick, 2016)'
_computing_structure_solution 'SHELXT 2014/5 (Sheldrick, 2014)'
_diffrn_ambient_temperature 298(2)
_diffrn_measured_fraction_theta_full 0.989
_diffrn_measured_fraction_theta_max 0.987
_diffrn_measurement_device_type 'Bruker APEX-II CCD'
_diffrn_measurement_method '\f and \w scans'
_diffrn_radiation_type CuK\a
_diffrn_radiation_wavelength 1.54178
_diffrn_reflns_av_R_equivalents 0.0406
_diffrn_reflns_av_unetI/netI 0.0308
_diffrn_reflns_Laue_measured_fraction_full 0.989
_diffrn_reflns_Laue_measured_fraction_max 0.987
_diffrn_reflns_limit_h_max 4
_diffrn_reflns_limit_h_min -4
_diffrn_reflns_limit_k_max 22
_diffrn_reflns_limit_k_min -21
_diffrn_reflns_limit_l_max 24
_diffrn_reflns_limit_l_min -25
_diffrn_reflns_number 11353
_diffrn_reflns_point_group_measured_fraction_full 0.989
_diffrn_reflns_point_group_measured_fraction_max 0.987
_diffrn_reflns_theta_full 67.679
_diffrn_reflns_theta_max 68.395
_diffrn_reflns_theta_min 3.188
_exptl_absorpt_coefficient_mu 0.643
_exptl_crystal_colour colorless
_exptl_crystal_density_diffrn 1.227
_exptl_crystal_description block
_exptl_crystal_F_000 600
_exptl_crystal_size_max 0.180
_exptl_crystal_size_mid 0.180
_exptl_crystal_size_min 0.180
_exptl_transmission_factor_max 0.7531
_exptl_transmission_factor_min 0.6635
_refine_diff_density_max 1.242
_refine_diff_density_min -0.349
_refine_diff_density_rms 0.152
_refine_ls_extinction_coef 0.031(5)
_refine_ls_extinction_expression Fc^*^=kFc[1+0.001xFc^2^\l^3^/sin(2\q)]^-1/4^
_refine_ls_extinction_method 'SHELXL-2016/6 (Sheldrick 2016)'
_refine_ls_goodness_of_fit_ref 1.132
_refine_ls_hydrogen_treatment constr
_refine_ls_matrix_type full
_refine_ls_number_parameters 201
_refine_ls_number_reflns 2812
_refine_ls_number_restraints 0
_refine_ls_restrained_S_all 1.132
_refine_ls_R_factor_all 0.0914
_refine_ls_R_factor_gt 0.0806
_refine_ls_shift/su_max 0.000
_refine_ls_shift/su_mean 0.000
_refine_ls_structure_factor_coef Fsqd
_refine_ls_weighting_details 'w=1/[\s^2^(Fo^2^)+(0.2000P)^2^] where P=(Fo^2^+2Fc^2^)/3'
_refine_ls_weighting_scheme calc
_refine_ls_wR_factor_gt 0.2422
_refine_ls_wR_factor_ref 0.2635
_reflns_Friedel_coverage 0.000
_reflns_number_gt 2288
_reflns_number_total 2812
_reflns_threshold_expression 'I > 2\s(I)'
_cod_data_source_file c9tc02879j3.cif
_cod_data_source_block t_a
_cod_original_sg_symbol_H-M 'P 21/c'
_cod_database_code 7237912
_shelx_shelxl_version_number 2016/6
_shelx_space_group_comment
;
The symmetry employed for this shelxl refinement is uniquely defined
by the following loop, which should always be used as a source of
symmetry information in preference to the above space-group names.
They are only intended as comments.
;
_shelx_estimated_absorpt_t_min 0.893
_shelx_estimated_absorpt_t_max 0.893

loop_
_space_group_symop_operation_xyz
'x, y, z'
'-x, y+1/2, -z+1/2'
'-x, -y, -z'
'x, -y-1/2, z-1/2'

loop_
_atom_site_label
_atom_site_type_symbol
_atom_site_fract_x
_atom_site_fract_y
_atom_site_fract_z
_atom_site_U_iso_or_equiv
_atom_site_adp_type
_atom_site_occupancy
_atom_site_site_symmetry_order
_atom_site_calc_flag
_atom_site_refinement_flags_posn
_atom_site_refinement_flags_adp
N1 N 0.6599(5) 0.26376(10) 0.68613(9) 0.0533(6) Uani 1 1 d . .
O1 O 0.1990(7) 0.06807(12) 0.46665(9) 0.0806(7) Uani 1 1 d . .
O2 O 0.1382(6) 0.04847(11) 0.57057(9) 0.0754(7) Uani 1 1 d . .
H2A H 0.034730 0.013531 0.555771 0.113 Uiso 1 1 calc R U
C1 C 0.8153(6) 0.22400(13) 0.73659(11) 0.0526(6) Uani 1 1 d . .
C2 C 0.9347(6) 0.15384(14) 0.73737(12) 0.0589(7) Uani 1 1 d . .
H2 H 0.910670 0.124842 0.700959 0.071 Uiso 1 1 calc R U
C3 C 1.0913(7) 0.12884(18) 0.79473(14) 0.0702(8) Uani 1 1 d . .
H3 H 1.174248 0.082199 0.796717 0.084 Uiso 1 1 calc R U
C4 C 1.1269(8) 0.1723(2) 0.84954(14) 0.0800(9) Uani 1 1 d . .
H4 H 1.233112 0.154263 0.887311 0.096 Uiso 1 1 calc R U
C5 C 1.0079(8) 0.2408(2) 0.84829(13) 0.0728(8) Uani 1 1 d . .
H5 H 1.031879 0.269275 0.885004 0.087 Uiso 1 1 calc R U
C6 C 0.8497(6) 0.26783(14) 0.79146(11) 0.0575(7) Uani 1 1 d . .
C7 C 0.7040(6) 0.33647(15) 0.77430(12) 0.0599(7) Uani 1 1 d . .
C8 C 0.6544(9) 0.39999(18) 0.80852(15) 0.0785(9) Uani 1 1 d . .
H8 H 0.726685 0.403589 0.851855 0.094 Uiso 1 1 calc R U
C9 C 0.4976(10) 0.45676(18) 0.7771(2) 0.0879(11) Uani 1 1 d . .
H9 H 0.464891 0.499216 0.799280 0.105 Uiso 1 1 calc R U
C10 C 0.3875(8) 0.45162(17) 0.7127(2) 0.0827(10) Uani 1 1 d . .
H10 H 0.281528 0.490846 0.692544 0.099 Uiso 1 1 calc R U
C11 C 0.4307(7) 0.38960(15) 0.67750(15) 0.0670(7) Uani 1 1 d . .
H11 H 0.354829 0.386493 0.634310 0.080 Uiso 1 1 calc R U
C12 C 0.5905(6) 0.33265(13) 0.70885(12) 0.0545(6) Uani 1 1 d . .
C13 C 0.6109(6) 0.24086(12) 0.62101(11) 0.0505(6) Uani 1 1 d . .
C14 C 0.4593(6) 0.17607(13) 0.60559(11) 0.0508(6) Uani 1 1 d . .
H14 H 0.385920 0.146918 0.637952 0.061 Uiso 1 1 calc R U
C15 C 0.4161(6) 0.15424(13) 0.54145(11) 0.0533(6) Uani 1 1 d . .
C16 C 0.5264(7) 0.19793(15) 0.49318(11) 0.0600(7) Uani 1 1 d . .
H16 H 0.500550 0.183108 0.450449 0.072 Uiso 1 1 calc R U
C17 C 0.6740(7) 0.26313(15) 0.50851(12) 0.0625(7) Uani 1 1 d . .
H17 H 0.743789 0.292646 0.476069 0.075 Uiso 1 1 calc R U
C18 C 0.7181(6) 0.28463(14) 0.57205(12) 0.0586(6) Uani 1 1 d . .
H18 H 0.819633 0.328442 0.582302 0.070 Uiso 1 1 calc R U
C19 C 0.2421(6) 0.08612(14) 0.52417(11) 0.0574(6) Uani 1 1 d . .

loop_
_atom_site_aniso_label
_atom_site_aniso_U_11
_atom_site_aniso_U_22
_atom_site_aniso_U_33
_atom_site_aniso_U_23
_atom_site_aniso_U_13
_atom_site_aniso_U_12
N1 0.0680(12) 0.0460(11) 0.0451(11) -0.0076(7) -0.0009(8) -0.0058(8)
O1 0.1188(17) 0.0698(13) 0.0516(11) -0.0157(9) -0.0044(10) -0.0171(11)
O2 0.1105(17) 0.0560(11) 0.0586(12) -0.0070(8) -0.0015(10) -0.0166(10)
C1 0.0580(12) 0.0572(13) 0.0431(12) -0.0018(9) 0.0060(9) -0.0118(9)
C2 0.0681(14) 0.0583(14) 0.0509(13) 0.0037(10) 0.0080(10) -0.0051(10)
C3 0.0695(15) 0.0690(17) 0.0722(17) 0.0156(13) 0.0063(12) -0.0044(12)
C4 0.0784(17) 0.105(3) 0.0550(15) 0.0189(15) -0.0057(12) -0.0141(16)
C5 0.0813(18) 0.092(2) 0.0447(14) 0.0004(12) 0.0008(11) -0.0207(15)
C6 0.0648(13) 0.0658(15) 0.0422(12) -0.0049(9) 0.0071(9) -0.0182(10)
C7 0.0657(13) 0.0621(15) 0.0532(13) -0.0151(10) 0.0137(10) -0.0169(10)
C8 0.101(2) 0.0697(19) 0.0665(17) -0.0260(14) 0.0209(14) -0.0190(16)
C9 0.108(2) 0.0616(18) 0.097(2) -0.0292(17) 0.0277(19) -0.0062(16)
C10 0.0805(19) 0.0558(16) 0.113(3) -0.0140(16) 0.0158(17) 0.0008(13)
C11 0.0680(15) 0.0562(15) 0.0763(17) -0.0064(12) 0.0018(12) -0.0038(11)
C12 0.0601(12) 0.0481(12) 0.0559(13) -0.0121(9) 0.0088(9) -0.0107(9)
C13 0.0581(12) 0.0497(12) 0.0431(12) -0.0036(8) -0.0009(9) -0.0011(9)
C14 0.0610(12) 0.0471(12) 0.0440(12) -0.0036(8) 0.0011(9) -0.0024(9)
C15 0.0623(13) 0.0493(12) 0.0472(12) -0.0059(9) -0.0037(9) 0.0039(9)
C16 0.0738(14) 0.0651(15) 0.0402(11) -0.0020(10) -0.0026(9) 0.0048(11)
C17 0.0775(16) 0.0597(15) 0.0501(13) 0.0066(10) 0.0031(11) -0.0029(11)
C18 0.0675(14) 0.0527(13) 0.0550(14) 0.0001(10) 0.0008(10) -0.0075(10)
C19 0.0739(15) 0.0504(13) 0.0464(12) -0.0087(9) -0.0052(10) 0.0027(10)

loop_
_atom_type_symbol
_atom_type_description
_atom_type_scat_dispersion_real
_atom_type_scat_dispersion_imag
_atom_type_scat_source
C C 0.0181 0.0091 'International Tables Vol C Tables 4.2.6.8 and 6.1.1.4'
H H 0.0000 0.0000 'International Tables Vol C Tables 4.2.6.8 and 6.1.1.4'
N N 0.0311 0.0180 'International Tables Vol C Tables 4.2.6.8 and 6.1.1.4'
O O 0.0492 0.0322 'International Tables Vol C Tables 4.2.6.8 and 6.1.1.4'

loop_
_geom_angle_atom_site_label_1
_geom_angle_atom_site_label_2
_geom_angle_atom_site_label_3
_geom_angle
C1 N1 C12 108.70(19)
C1 N1 C13 125.6(2)
C12 N1 C13 125.4(2)
C19 O2 H2A 109.5
C2 C1 N1 130.0(2)
C2 C1 C6 121.6(2)
N1 C1 C6 108.5(2)
C3 C2 C1 117.3(3)
C3 C2 H2 121.3
C1 C2 H2 121.3
C2 C3 C4 121.4(3)
C2 C3 H3 119.3
C4 C3 H3 119.3
C5 C4 C3 120.8(3)
C5 C4 H4 119.6
C3 C4 H4 119.6
C4 C5 C6 119.5(3)
C4 C5 H5 120.3
C6 C5 H5 120.3
C5 C6 C1 119.5(3)
C5 C6 C7 133.1(3)
C1 C6 C7 107.5(2)
C8 C7 C12 119.1(3)
C8 C7 C6 133.8(3)
C12 C7 C6 107.0(2)
C9 C8 C7 119.0(3)
C9 C8 H8 120.5
C7 C8 H8 120.5
C8 C9 C10 120.8(3)
C8 C9 H9 119.6
C10 C9 H9 119.6
C9 C10 C11 121.8(3)
C9 C10 H10 119.1
C11 C10 H10 119.1
C12 C11 C10 117.5(3)
C12 C11 H11 121.2
C10 C11 H11 121.2
C11 C12 N1 129.9(2)
C11 C12 C7 121.8(2)
N1 C12 C7 108.3(2)
C14 C13 C18 119.7(2)
C14 C13 N1 120.8(2)
C18 C13 N1 119.5(2)
C13 C14 C15 120.0(2)
C13 C14 H14 120.0
C15 C14 H14 120.0
C16 C15 C14 119.9(2)
C16 C15 C19 119.7(2)
C14 C15 C19 120.4(2)
C17 C16 C15 120.1(2)
C17 C16 H16 119.9
C15 C16 H16 119.9
C16 C17 C18 120.0(2)
C16 C17 H17 120.0
C18 C17 H17 120.0
C17 C18 C13 120.3(2)
C17 C18 H18 119.8
C13 C18 H18 119.8
O1 C19 O2 123.0(2)
O1 C19 C15 119.7(2)
O2 C19 C15 117.2(2)

loop_
_geom_bond_atom_site_label_1
_geom_bond_atom_site_label_2
_geom_bond_distance
N1 C1 1.395(3)
N1 C12 1.402(3)
N1 C13 1.421(3)
O1 C19 1.244(3)
O2 C19 1.288(3)
O2 H2A 0.8200
C1 C2 1.391(4)
C1 C6 1.403(3)
C2 C3 1.389(4)
C2 H2 0.9300
C3 C4 1.398(5)
C3 H3 0.9300
C4 C5 1.360(6)
C4 H4 0.9300
C5 C6 1.396(4)
C5 H5 0.9300
C6 C7 1.440(4)
C7 C8 1.402(4)
C7 C12 1.407(4)
C8 C9 1.372(6)
C8 H8 0.9300
C9 C10 1.383(6)
C9 H9 0.9300
C10 C11 1.386(4)
C10 H10 0.9300
C11 C12 1.379(4)
C11 H11 0.9300
C13 C14 1.379(3)
C13 C18 1.398(3)
C14 C15 1.395(3)
C14 H14 0.9300
C15 C16 1.391(4)
C15 C19 1.480(3)
C16 C17 1.378(4)
C16 H16 0.9300
C17 C18 1.381(4)
C17 H17 0.9300
C18 H18 0.9300

loop_
_geom_torsion_atom_site_label_1
_geom_torsion_atom_site_label_2
_geom_torsion_atom_site_label_3
_geom_torsion_atom_site_label_4
_geom_torsion
C12 N1 C1 C2 -179.0(2)
C13 N1 C1 C2 -4.9(4)
C12 N1 C1 C6 -0.8(3)
C13 N1 C1 C6 173.3(2)
N1 C1 C2 C3 177.6(2)
C6 C1 C2 C3 -0.3(4)
C1 C2 C3 C4 0.2(4)
C2 C3 C4 C5 0.1(5)
C3 C4 C5 C6 -0.2(5)
C4 C5 C6 C1 0.1(4)
C4 C5 C6 C7 -179.0(3)
C2 C1 C6 C5 0.2(4)
N1 C1 C6 C5 -178.2(2)
C2 C1 C6 C7 179.5(2)
N1 C1 C6 C7 1.2(3)
C5 C6 C7 C8 -3.2(5)
C1 C6 C7 C8 177.6(3)
C5 C6 C7 C12 178.1(3)
C1 C6 C7 C12 -1.1(3)
C12 C7 C8 C9 -0.2(4)
C6 C7 C8 C9 -178.8(3)
C7 C8 C9 C10 0.4(5)
C8 C9 C10 C11 -0.1(5)
C9 C10 C11 C12 -0.4(5)
C10 C11 C12 N1 178.2(2)
C10 C11 C12 C7 0.5(4)
C1 N1 C12 C11 -177.7(3)
C13 N1 C12 C11 8.2(4)
C1 N1 C12 C7 0.1(3)
C13 N1 C12 C7 -174.0(2)
C8 C7 C12 C11 -0.2(4)
C6 C7 C12 C11 178.7(2)
C8 C7 C12 N1 -178.3(2)
C6 C7 C12 N1 0.6(3)
C1 N1 C13 C14 52.9(3)
C12 N1 C13 C14 -134.0(2)
C1 N1 C13 C18 -127.1(3)
C12 N1 C13 C18 46.0(3)
C18 C13 C14 C15 0.5(4)
N1 C13 C14 C15 -179.4(2)
C13 C14 C15 C16 0.0(4)
C13 C14 C15 C19 -177.6(2)
C14 C15 C16 C17 -0.9(4)
C19 C15 C16 C17 176.8(2)
C15 C16 C17 C18 1.2(4)
C16 C17 C18 C13 -0.6(4)
C14 C13 C18 C17 -0.2(4)
N1 C13 C18 C17 179.7(2)
C16 C15 C19 O1 0.8(4)
C14 C15 C19 O1 178.5(2)
C16 C15 C19 O2 -178.4(2)
C14 C15 C19 O2 -0.7(4)
